data_2210395
loop_
_publ_author_name
'Suchada Chantrapromma'
'Boonwasana Jindawong'
'Hoong-Kun Fun'

_publ_section_title
;
 2-[(<i>E</i>)-2-(3-Hydroxy-4-methoxyphenyl)ethenyl]-1-methylquinolinium
 0.59-chloride 0.41-iodide monohydrate
;
_journal_coeditor_code TK2070
_journal_issue 9
_journal_name_full 'Acta Crystallographica Section E'
_journal_page_first o4004
_journal_page_last o4006
_journal_paper_doi 10.1107/S1600536806032569
_journal_volume 62
_journal_year 2006
_chemical_formula_iupac 'C19 H18 N O2 +, 0.59Cl -, 0.41I -, H2 O'
_chemical_formula_moiety 'C19 H18 N O2 +, 0.59Cl -, 0.41I -, H2 O'
_chemical_formula_sum 'C19 H20 Cl0.59 I0.41 N O3'
_chemical_formula_weight 383.49
_chemical_melting_point 479.0(10)
_chemical_name_systematic
;
2-[(E)-2-(3-Hydroxy-4-methoxyphenyl)ethenyl]-1-methylquinolinium
0.59-chloride 0.41-iodide monohydrate
;
_space_group_IT_number 1
_symmetry_cell_setting triclinic
_symmetry_space_group_name_Hall 'P 1'
_symmetry_space_group_name_H-M 'P 1'
_atom_sites_solution_hydrogens geom
_atom_sites_solution_primary direct
_atom_sites_solution_secondary difmap
_audit_creation_method SHELXL-97
_cell_angle_alpha 68.743(2)
_cell_angle_beta 88.2730(10)
_cell_angle_gamma 87.4670(10)
_cell_formula_units_Z 1
_cell_length_a 6.2645(6)
_cell_length_b 8.2382(8)
_cell_length_c 9.1458(8)
_cell_measurement_reflns_used 3964
_cell_measurement_temperature 153.00(10)
_cell_measurement_theta_max 28.0
_cell_measurement_theta_min 2.4
_cell_volume 439.40(7)
_computing_cell_refinement APEX2
_computing_data_collection 'APEX2 (Bruker, 2005)'
_computing_data_reduction 'SAINT (Bruker, 2005)'
_computing_molecular_graphics SHELXTL
_computing_publication_material
;
SHELXTL and PLATON (Spek, 2003)
;
_computing_structure_refinement SHELXTL
_computing_structure_solution 'SHELXTL (Sheldrick, 1998)'
_diffrn_ambient_temperature 297(2)
_diffrn_detector_area_resol_mean 8.33
_diffrn_measured_fraction_theta_full 0.998
_diffrn_measured_fraction_theta_max 0.998
_diffrn_measurement_device_type
;
Bruker SMART APEX2 CCD area-detector
;
_diffrn_measurement_method \w
_diffrn_radiation_monochromator graphite
_diffrn_radiation_source 'fine-focus sealed tube'
_diffrn_radiation_type MoK\a
_diffrn_radiation_wavelength 0.71073
_diffrn_reflns_av_R_equivalents 0.017
_diffrn_reflns_av_sigmaI/netI 0.041
_diffrn_reflns_limit_h_max 8
_diffrn_reflns_limit_h_min -8
_diffrn_reflns_limit_k_max 10
_diffrn_reflns_limit_k_min -10
_diffrn_reflns_limit_l_max 12
_diffrn_reflns_limit_l_min -11
_diffrn_reflns_number 6398
_diffrn_reflns_theta_full 28.0
_diffrn_reflns_theta_max 28.0
_diffrn_reflns_theta_min 2.4
_diffrn_standards_number 0
_exptl_absorpt_coefficient_mu 0.892
_exptl_absorpt_correction_T_max 0.920
_exptl_absorpt_correction_T_min 0.661
_exptl_absorpt_correction_type multi-scan
_exptl_absorpt_process_details '(SADABS; Bruker, 2005)'
_exptl_crystal_colour Colorless
_exptl_crystal_density_diffrn 1.449
_exptl_crystal_density_method 'not measured'
_exptl_crystal_description Needle
_exptl_crystal_F_000 197
_exptl_crystal_size_max 0.52
_exptl_crystal_size_mid 0.11
_exptl_crystal_size_min 0.10
_refine_diff_density_max 1.14
_refine_diff_density_min -0.28
_refine_ls_abs_structure_details 'Flack (1983)'
_refine_ls_abs_structure_Flack -0.04(3)
_refine_ls_extinction_method none
_refine_ls_goodness_of_fit_ref 1.16
_refine_ls_hydrogen_treatment constr
_refine_ls_matrix_type full
_refine_ls_number_parameters 224
_refine_ls_number_reflns 3964
_refine_ls_number_restraints 3
_refine_ls_restrained_S_all 1.16
_refine_ls_R_factor_all 0.050
_refine_ls_R_factor_gt 0.048
_refine_ls_shift/su_max 0.003
_refine_ls_shift/su_mean 0.000
_refine_ls_structure_factor_coef Fsqd
_refine_ls_weighting_details 'calc w=1/[\s^2^(Fo^2^)+(0.0738P)^2^] where P=(Fo^2^+2Fc^2^)/3'
_refine_ls_weighting_scheme calc
_refine_ls_wR_factor_gt 0.122
_refine_ls_wR_factor_ref 0.125
_reflns_number_gt 3677
_reflns_number_total 3964
_reflns_threshold_expression I>2\s(I)
_cod_data_source_file tk2070.cif
_cod_data_source_block I
_cod_depositor_comments
;
The following automatic conversions were performed:
'_symmetry_cell_setting' value 'Triclinic' changed to 'triclinic'
according to '/home/saulius/struct/CIF-dictionaries/cif_core.dic'
dictionary named 'cif_core.dic' version 2.4.1 from 2010-06-29.

Automatic conversion script
Id: cif_fix_enum 1527 2010-12-29 10:47:43Z saulius 

The following automatic conversions were performed:

'_chemical_melting_point' value '478-480' was changed to '479.0(10)'
- the average value was taken and precision was estimated.

Automatic conversion script
Id: cif_fix_values 1646 2011-03-28 12:23:43Z adriana 

The following automatic conversions were performed:

'_chemical_melting_point' value '478-480' was changed to '479.0(10)'
- the average value was taken and precision was
estimated.

'_symmetry_cell_setting' value 'Triclinic' changed to
'triclinic' according to
/home/saulius/struct/CIF-dictionaries/cif_core.dic dictionary named
'cif_core.dic' version 2.4.1 from 2010-06-29.

Automatic conversion script
Id: cif_fix_values 1715 2011-07-08 13:25:40Z adriana 
;
_cod_original_cell_volume 439.41(7)
_cod_database_code 2210395
_cod_database_fobs_code 2210395

loop_
_symmetry_equiv_pos_as_xyz
'x, y, z'

loop_
_atom_site_type_symbol
_atom_site_label
_atom_site_fract_x
_atom_site_fract_y
_atom_site_fract_z
_atom_site_U_iso_or_equiv
_atom_site_adp_type
_atom_site_calc_flag
_atom_site_refinement_flags
_atom_site_occupancy
_atom_site_disorder_assembly
_atom_site_disorder_group
I I1 0.8955(9) 0.5782(6) 0.0877(7) 0.0560(7) Uani d P 0.412(4) A 1
Cl Cl1 0.896(3) 0.607(2) 0.088(3) 0.0560(7) Uani d P 0.588(4) A 2
O O1 1.4583(5) 0.9645(4) 0.6709(4) 0.0602(8) Uani d . 1 . .
H H1 1.4118 0.9321 0.7613 0.090 Uiso calc R 1 . .
O O2 1.5650(5) 1.0451(4) 0.3797(4) 0.0607(8) Uani d . 1 . .
N N1 0.3853(5) 0.4280(4) 0.5550(4) 0.0423(6) Uani d . 1 . .
C C1 0.2078(5) 0.3354(4) 0.6272(5) 0.0431(8) Uani d . 1 . .
C C2 0.0649(6) 0.2697(5) 0.5464(6) 0.0542(9) Uani d . 1 . .
H H2 0.0855 0.2911 0.4400 0.065 Uiso calc R 1 . .
C C3 -0.1024(7) 0.1752(5) 0.6258(7) 0.0614(11) Uani d . 1 . .
H H3 -0.1942 0.1313 0.5723 0.074 Uiso calc R 1 . .
C C4 -0.1396(8) 0.1430(6) 0.7800(8) 0.0715(14) Uani d . 1 . .
H H4 -0.2546 0.0767 0.8310 0.086 Uiso calc R 1 . .
C C5 -0.0081(8) 0.2078(7) 0.8613(7) 0.0676(12) Uani d . 1 . .
H H5 -0.0352 0.1863 0.9671 0.081 Uiso calc R 1 . .
C C6 0.1677(6) 0.3067(5) 0.7856(5) 0.0511(9) Uani d . 1 . .
C C7 0.3063(7) 0.3765(6) 0.8645(5) 0.0551(9) Uani d . 1 . .
H H7 0.2815 0.3582 0.9700 0.066 Uiso calc R 1 . .
C C8 0.4741(6) 0.4692(5) 0.7889(5) 0.0513(8) Uani d . 1 . .
H H8 0.5623 0.5164 0.8421 0.062 Uiso calc R 1 . .
C C9 0.5174(5) 0.4954(4) 0.6303(5) 0.0400(7) Uani d . 1 . .
C C10 0.6988(6) 0.5938(5) 0.5506(5) 0.0473(8) Uani d . 1 . .
H H10 0.7220 0.6100 0.4454 0.057 Uiso calc R 1 . .
C C11 0.8350(6) 0.6628(5) 0.6189(5) 0.0466(8) Uani d . 1 . .
H H11 0.8082 0.6457 0.7239 0.056 Uiso calc R 1 . .
C C12 1.0210(6) 0.7619(4) 0.5463(5) 0.0450(8) Uani d . 1 . .
C C13 1.0780(6) 0.8027(5) 0.3928(5) 0.0515(8) Uani d . 1 . .
H H13 0.9960 0.7658 0.3284 0.062 Uiso calc R 1 . .
C C14 1.2587(7) 0.8994(5) 0.3311(5) 0.0550(9) Uani d . 1 . .
H H14 1.2950 0.9283 0.2255 0.066 Uiso calc R 1 . .
C C15 1.3839(6) 0.9524(4) 0.4265(5) 0.0461(8) Uani d . 1 . .
C C16 1.3304(6) 0.9097(4) 0.5823(5) 0.0448(8) Uani d . 1 . .
C C17 1.1497(6) 0.8165(5) 0.6407(5) 0.0457(8) Uani d . 1 . .
H H17 1.1123 0.7891 0.7459 0.055 Uiso calc R 1 . .
C C18 1.6353(10) 1.0837(8) 0.2236(7) 0.0815(16) Uani d . 1 . .
H H18A 1.7634 1.1484 0.2054 0.122 Uiso calc R 1 . .
H H18B 1.5264 1.1518 0.1536 0.122 Uiso calc R 1 . .
H H18C 1.6640 0.9771 0.2052 0.122 Uiso calc R 1 . .
C C19 0.4269(8) 0.4478(7) 0.3924(6) 0.0606(10) Uani d . 1 . .
H H19A 0.5730 0.4776 0.3654 0.091 Uiso calc R 1 . .
H H19B 0.3341 0.5385 0.3256 0.091 Uiso calc R 1 . .
H H19C 0.4009 0.3402 0.3787 0.091 Uiso calc R 1 . .
O O1W 1.3953(7) 0.8212(6) -0.0191(5) 0.0828(11) Uani d . 1 . .
H H1W1 1.5036 0.7889 0.0396 0.124 Uiso d R 1 . .
H H2W1 1.2908 0.7615 0.0300 0.124 Uiso d R 1 . .

loop_
_atom_site_aniso_label
_atom_site_aniso_U_11
_atom_site_aniso_U_22
_atom_site_aniso_U_33
_atom_site_aniso_U_12
_atom_site_aniso_U_13
_atom_site_aniso_U_23
I1 0.0526(2) 0.077(2) 0.0433(2) -0.0192(12) 0.00621(13) -0.0260(12)
Cl1 0.0526(2) 0.077(2) 0.0433(2) -0.0192(12) 0.00621(13) -0.0260(12)
O1 0.0519(15) 0.0741(17) 0.0598(18) -0.0290(13) 0.0040(13) -0.0278(15)
O2 0.0560(16) 0.0617(15) 0.0603(18) -0.0233(13) 0.0126(13) -0.0159(13)
N1 0.0360(13) 0.0441(13) 0.0502(17) -0.0029(10) 0.0009(11) -0.0212(12)
C1 0.0314(14) 0.0361(14) 0.060(2) -0.0026(11) 0.0003(13) -0.0150(14)
C2 0.0445(18) 0.0504(18) 0.075(3) -0.0045(15) -0.0015(17) -0.0308(18)
C3 0.0421(18) 0.050(2) 0.095(4) -0.0109(15) 0.000(2) -0.029(2)
C4 0.048(2) 0.058(2) 0.100(4) -0.0172(18) 0.007(2) -0.018(2)
C5 0.050(2) 0.070(3) 0.068(3) -0.0119(19) 0.010(2) -0.008(2)
C6 0.0408(17) 0.0499(18) 0.058(2) -0.0018(14) 0.0006(15) -0.0140(16)
C7 0.0467(19) 0.070(2) 0.045(2) -0.0044(17) 0.0012(15) -0.0161(17)
C8 0.0419(17) 0.059(2) 0.055(2) -0.0052(15) -0.0023(15) -0.0224(17)
C9 0.0318(13) 0.0413(15) 0.0490(18) 0.0003(11) -0.0053(12) -0.0189(13)
C10 0.0386(16) 0.0486(17) 0.054(2) -0.0080(13) 0.0032(14) -0.0168(15)
C11 0.0393(16) 0.0479(17) 0.055(2) -0.0058(13) 0.0005(14) -0.0214(15)
C12 0.0372(15) 0.0406(16) 0.059(2) -0.0023(12) -0.0003(14) -0.0197(15)
C13 0.0456(18) 0.0547(19) 0.056(2) -0.0062(15) -0.0065(16) -0.0213(17)
C14 0.053(2) 0.061(2) 0.051(2) -0.0066(17) 0.0039(16) -0.0191(18)
C15 0.0409(16) 0.0380(15) 0.054(2) -0.0044(12) 0.0027(14) -0.0105(14)
C16 0.0363(15) 0.0436(16) 0.056(2) -0.0076(12) 0.0024(14) -0.0194(15)
C17 0.0387(16) 0.0458(16) 0.054(2) -0.0071(13) 0.0019(14) -0.0186(14)
C18 0.073(3) 0.088(3) 0.062(3) -0.026(3) 0.022(2) -0.002(3)
C19 0.058(2) 0.080(3) 0.055(2) -0.0190(19) 0.0082(18) -0.037(2)
O1W 0.076(2) 0.113(3) 0.061(2) -0.018(2) 0.0047(17) -0.030(2)

loop_
_atom_type_symbol
_atom_type_description
_atom_type_scat_dispersion_real
_atom_type_scat_dispersion_imag
_atom_type_scat_source
C C 0.0033 0.0016 'International Tables Vol C Tables 4.2.6.8 and 6.1.1.4'
H H 0.0000 0.0000 'International Tables Vol C Tables 4.2.6.8 and 6.1.1.4'
N N 0.0061 0.0033 'International Tables Vol C Tables 4.2.6.8 and 6.1.1.4'
O O 0.0106 0.0060 'International Tables Vol C Tables 4.2.6.8 and 6.1.1.4'
I I -0.4742 1.8119 'International Tables Vol C Tables 4.2.6.8 and 6.1.1.4'
Cl Cl 0.1484 0.1585 'International Tables Vol C Tables 4.2.6.8 and 6.1.1.4'

loop_
_geom_angle_atom_site_label_1
_geom_angle_atom_site_label_2
_geom_angle_atom_site_label_3
_geom_angle
C16 O1 H1 109.5
C15 O2 C18 117.4(4)
C9 N1 C1 122.7(3)
C9 N1 C19 120.6(3)
C1 N1 C19 116.8(3)
N1 C1 C6 118.5(3)
N1 C1 C2 122.6(4)
C6 C1 C2 118.9(3)
C3 C2 C1 119.5(5)
C3 C2 H2 120.3
C1 C2 H2 120.3
C4 C3 C2 122.1(4)
C4 C3 H3 118.9
C2 C3 H3 118.9
C3 C4 C5 120.1(4)
C3 C4 H4 119.9
C5 C4 H4 119.9
C4 C5 C6 120.4(5)
C4 C5 H5 119.8
C6 C5 H5 119.8
C1 C6 C5 119.0(4)
C1 C6 C7 118.8(3)
C5 C6 C7 122.2(4)
C8 C7 C6 120.7(4)
C8 C7 H7 119.6
C6 C7 H7 119.6
C7 C8 C9 120.7(4)
C7 C8 H8 119.7
C9 C8 H8 119.7
N1 C9 C8 118.6(3)
N1 C9 C10 121.2(3)
C8 C9 C10 120.2(3)
C11 C10 C9 123.8(4)
C11 C10 H10 118.1
C9 C10 H10 118.1
C10 C11 C12 126.7(4)
C10 C11 H11 116.6
C12 C11 H11 116.6
C13 C12 C17 118.4(3)
C13 C12 C11 123.8(4)
C17 C12 C11 117.8(4)
C12 C13 C14 120.5(4)
C12 C13 H13 119.7
C14 C13 H13 119.7
C15 C14 C13 120.2(4)
C15 C14 H14 119.9
C13 C14 H14 119.9
O2 C15 C16 114.8(4)
O2 C15 C14 125.3(4)
C16 C15 C14 119.9(3)
O1 C16 C15 117.7(3)
O1 C16 C17 123.2(4)
C15 C16 C17 119.1(4)
C16 C17 C12 121.8(4)
C16 C17 H17 119.1
C12 C17 H17 119.1
O2 C18 H18A 109.5
O2 C18 H18B 109.5
H18A C18 H18B 109.5
O2 C18 H18C 109.5
H18A C18 H18C 109.5
H18B C18 H18C 109.5
N1 C19 H19A 109.5
N1 C19 H19B 109.5
H19A C19 H19B 109.5
N1 C19 H19C 109.5
H19A C19 H19C 109.5
H19B C19 H19C 109.5
H1W1 O1W H2W1 107.7

loop_
_geom_bond_atom_site_label_1
_geom_bond_atom_site_label_2
_geom_bond_distance
O1 C16 1.356(5)
O1 H1 0.8200
O2 C15 1.365(4)
O2 C18 1.407(6)
N1 C9 1.349(4)
N1 C1 1.386(4)
N1 C19 1.453(5)
C1 C6 1.397(6)
C1 C2 1.419(5)
C2 C3 1.359(6)
C2 H2 0.9300
C3 C4 1.352(8)
C3 H3 0.9300
C4 C5 1.371(8)
C4 H4 0.9300
C5 C6 1.407(6)
C5 H5 0.9300
C6 C7 1.410(6)
C7 C8 1.345(6)
C7 H7 0.9300
C8 C9 1.407(6)
C8 H8 0.9300
C9 C10 1.443(5)
C10 C11 1.331(5)
C10 H10 0.9300
C11 C12 1.453(5)
C11 H11 0.9300
C12 C13 1.360(6)
C12 C17 1.397(5)
C13 C14 1.396(6)
C13 H13 0.9300
C14 C15 1.383(6)
C14 H14 0.9300
C15 C16 1.373(6)
C16 C17 1.379(5)
C17 H17 0.9300
C18 H18A 0.9600
C18 H18B 0.9600
C18 H18C 0.9600
C19 H19A 0.9600
C19 H19B 0.9600
C19 H19C 0.9600
O1W H1W1 0.8500
O1W H2W1 0.8500

loop_
_geom_hbond_atom_site_label_D
_geom_hbond_atom_site_label_H
_geom_hbond_atom_site_label_A
_geom_hbond_site_symmetry_A
_geom_hbond_distance_DH
_geom_hbond_distance_HA
_geom_hbond_distance_DA
_geom_hbond_angle_DHA
_geom_hbond_publ_flag
O1 H1 O1W 1_556 0.82 1.8827 2.671(5) 161 y
O1W H1W1 Cl1 1_655 0.85 2.7827 3.51(2) 145 y
O1W H2W1 Cl1 1_555 0.85 2.7799 3.59(2) 161 y
C3 H3 O1 1_345 0.93 2.5861 3.254(6) 129 y
C19 H19C O2 1_445 0.96 2.5943 3.433(7) 146 y

loop_
_geom_torsion_atom_site_label_1
_geom_torsion_atom_site_label_2
_geom_torsion_atom_site_label_3
_geom_torsion_atom_site_label_4
_geom_torsion
C9 N1 C1 C6 -1.8(4)
C19 N1 C1 C6 177.1(3)
C9 N1 C1 C2 177.8(3)
C19 N1 C1 C2 -3.3(5)
N1 C1 C2 C3 178.0(3)
C6 C1 C2 C3 -2.5(5)
C1 C2 C3 C4 0.9(6)
C2 C3 C4 C5 0.7(7)
C3 C4 C5 C6 -0.7(7)
N1 C1 C6 C5 -177.9(3)
C2 C1 C6 C5 2.5(5)
N1 C1 C6 C7 1.4(5)
C2 C1 C6 C7 -178.1(3)
C4 C5 C6 C1 -1.0(6)
C4 C5 C6 C7 179.7(4)
C1 C6 C7 C8 0.1(6)
C5 C6 C7 C8 179.4(4)
C6 C7 C8 C9 -1.3(6)
C1 N1 C9 C8 0.6(4)
C19 N1 C9 C8 -178.3(3)
C1 N1 C9 C10 -178.9(3)
C19 N1 C9 C10 2.2(5)
C7 C8 C9 N1 1.0(5)
C7 C8 C9 C10 -179.5(4)
N1 C9 C10 C11 -179.7(3)
C8 C9 C10 C11 0.8(5)
C9 C10 C11 C12 179.6(3)
C10 C11 C12 C13 2.1(6)
C10 C11 C12 C17 -177.1(3)
C17 C12 C13 C14 -1.1(5)
C11 C12 C13 C14 179.7(3)
C12 C13 C14 C15 1.1(6)
C18 O2 C15 C16 176.3(4)
C18 O2 C15 C14 -2.9(6)
C13 C14 C15 O2 179.1(4)
C13 C14 C15 C16 0.0(6)
O2 C15 C16 O1 0.8(5)
C14 C15 C16 O1 179.9(3)
O2 C15 C16 C17 179.8(3)
C14 C15 C16 C17 -1.0(5)
O1 C16 C17 C12 180.0(3)
C15 C16 C17 C12 1.0(5)
C13 C12 C17 C16 0.1(5)
C11 C12 C17 C16 179.4(3)
